data_7243189
loop_
_publ_author_name
'Wang, Si-Si'
'Li, Kechang'
'Ma, Xiaohui'
'Xue, Pengchong'

_publ_section_title
;
 Acceptor-regulated luminescence in carbazole-based charge transfer
 complexes
;
_journal_issue 31
_journal_name_full CrystEngComm
_journal_page_first 5314
_journal_page_last 5320
_journal_paper_doi 10.1039/D1CE00656H
_journal_volume 23
_journal_year 2021
_chemical_formula_sum 'C24 H14 N5'
_chemical_formula_weight 372.40
_space_group_crystal_system monoclinic
_space_group_IT_number 14
_space_group_name_Hall '-P 2ybc'
_space_group_name_H-M_alt 'P 1 21/c 1'
_atom_sites_solution_hydrogens geom
_audit_creation_method SHELXL-2013
_audit_update_record
;
2021-03-25 deposited with the CCDC.	2021-06-18 downloaded from the CCDC.
;
_cell_angle_alpha 90
_cell_angle_beta 95.538(7)
_cell_angle_gamma 90
_cell_formula_units_Z 4
_cell_length_a 15.694(5)
_cell_length_b 7.226(2)
_cell_length_c 17.313(5)
_cell_measurement_reflns_used 1617
_cell_measurement_temperature 296(2)
_cell_measurement_theta_max 21.74
_cell_measurement_theta_min 2.59
_cell_volume 1954.2(10)
_computing_cell_refinement 'Bruker SMART'
_computing_data_collection 'Bruker SMART'
_computing_data_reduction 'Bruker SAINT'
_computing_molecular_graphics 'Bruker SHELXTL'
_computing_publication_material 'Bruker SHELXTL'
_computing_structure_refinement 'SHELXL-2013 (Sheldrick, 2013)'
_computing_structure_solution 'Bruker SHELXTL'
_diffrn_ambient_temperature 296(2)
_diffrn_measured_fraction_theta_full 0.998
_diffrn_measured_fraction_theta_max 0.999
_diffrn_measurement_device_type 'CCD area detector'
_diffrn_measurement_method 'phi and omega scans'
_diffrn_radiation_type MoK\a
_diffrn_radiation_wavelength 0.71073
_diffrn_reflns_av_R_equivalents 0.0426
_diffrn_reflns_av_unetI/netI 0.0480
_diffrn_reflns_Laue_measured_fraction_full 0.998
_diffrn_reflns_Laue_measured_fraction_max 0.999
_diffrn_reflns_limit_h_max 11
_diffrn_reflns_limit_h_min -19
_diffrn_reflns_limit_k_max 8
_diffrn_reflns_limit_k_min -9
_diffrn_reflns_limit_l_max 21
_diffrn_reflns_limit_l_min -21
_diffrn_reflns_number 12318
_diffrn_reflns_point_group_measured_fraction_full 0.998
_diffrn_reflns_point_group_measured_fraction_max 0.999
_diffrn_reflns_theta_full 25.242
_diffrn_reflns_theta_max 26.492
_diffrn_reflns_theta_min 1.304
_exptl_absorpt_coefficient_mu 0.078
_exptl_absorpt_correction_type multi-scan
_exptl_absorpt_process_details SADABS
_exptl_crystal_colour RED
_exptl_crystal_density_diffrn 1.266
_exptl_crystal_density_meas ?
_exptl_crystal_description BLOCK
_exptl_crystal_F_000 772
_exptl_crystal_preparation Luminescent
_exptl_crystal_recrystallization_method 'Re-crystallisation from solvent: CH2Cl2/n-haxane'
_exptl_crystal_size_max 0.220
_exptl_crystal_size_mid 0.210
_exptl_crystal_size_min 0.180
_exptl_transmission_factor_max 0.986
_exptl_transmission_factor_min 0.983
_refine_diff_density_max 0.173
_refine_diff_density_min -0.150
_refine_diff_density_rms 0.038
_refine_ls_extinction_coef 0.0048(10)
_refine_ls_extinction_expression Fc^*^=kFc[1+0.001xFc^2^\l^3^/sin(2\q)]^-1/4^
_refine_ls_extinction_method SHELXL
_refine_ls_goodness_of_fit_ref 1.066
_refine_ls_hydrogen_treatment constr
_refine_ls_matrix_type full
_refine_ls_number_parameters 263
_refine_ls_number_reflns 4041
_refine_ls_number_restraints 0
_refine_ls_restrained_S_all 1.066
_refine_ls_R_factor_all 0.0887
_refine_ls_R_factor_gt 0.0477
_refine_ls_shift/su_max 0.000
_refine_ls_shift/su_mean 0.000
_refine_ls_structure_factor_coef Fsqd
_refine_ls_weighting_details
; 
 w=1/[\s^2^(Fo^2^)+(0.0647P)^2^+0.0140P] 
 where P=(Fo^2^+2Fc^2^)/3 
;
_refine_ls_weighting_scheme calc
_refine_ls_wR_factor_gt 0.1191
_refine_ls_wR_factor_ref 0.1441
_reflns_Friedel_coverage 0.000
_reflns_number_gt 2458
_reflns_number_total 4041
_reflns_threshold_expression 'I > 2\s(I)'
_cod_data_source_file d1ce00656h2.cif
_cod_data_source_block n201222a
_cod_depositor_comments
;
The following automatic conversions were performed:

data item '_exptl_absorpt_correction_type' value 'MULTI-SCAN' was
changed to 'multi-scan' in accordance with the
/home/data/users/saulius/crontab/automatic-downloads/rss-feeds/RSC/lib/dictionaries/cif_core.dic
dictionary named 'cif_core.dic' version 2.4.2 last updated on
2011-04-26.

data item '_exptl_crystal_density_meas' value 'NONE' was changed to
'?' -- the value is perceived as not measured.

Automatic conversion script
Id: cif_fix_values 7556 2019-12-06 15:28:31Z antanas 

 Adding full bibliography for 7243188--7243189.cif.
;
_cod_original_sg_symbol_H-M 'P 21/c'
_cod_database_code 7243189
_shelx_space_group_comment
; 
The symmetry employed for this shelxl refinement is uniquely defined 
by the following loop, which should always be used as a source of 
symmetry information in preference to the above space-group names. 
They are only intended as comments. 
;
_shelx_estimated_absorpt_t_min 0.983
_shelx_estimated_absorpt_t_max 0.986
_shelxl_version_number 2013-2

loop_
_space_group_symop_operation_xyz
'x, y, z'
'-x, y+1/2, -z+1/2'
'-x, -y, -z'
'x, -y-1/2, z-1/2'

loop_
_atom_site_label
_atom_site_type_symbol
_atom_site_fract_x
_atom_site_fract_y
_atom_site_fract_z
_atom_site_U_iso_or_equiv
_atom_site_adp_type
_atom_site_occupancy
_atom_site_site_symmetry_order
_atom_site_calc_flag
_atom_site_refinement_flags_posn
_atom_site_refinement_flags_adp
_atom_site_refinement_flags_occupancy
_atom_site_disorder_assembly
_atom_site_disorder_group
N1 N 0.35717(10) 0.1680(2) 0.43431(9) 0.0431(4) Uani 1 1 d . . . . .
N2 N 0.42750(13) 0.5941(3) 0.32972(13) 0.0735(6) Uani 1 1 d . . . . .
N3 N 0.34553(13) 0.7015(3) 0.53810(11) 0.0682(6) Uani 1 1 d . . . . .
N4 N -0.05657(13) 0.4089(3) 0.40105(12) 0.0769(6) Uani 1 1 d . . . . .
N5 N 0.01686(14) 0.3286(3) 0.19761(12) 0.0797(7) Uani 1 1 d . . . . .
C1 C 0.33998(12) 0.1007(2) 0.35920(11) 0.0417(5) Uani 1 1 d . . . . .
C2 C 0.39301(14) 0.0885(3) 0.29961(12) 0.0544(6) Uani 1 1 d . . . . .
H2 H 0.4497 0.1272 0.3067 0.065 Uiso 1 1 calc R U . . .
C3 C 0.35882(15) 0.0173(3) 0.22997(12) 0.0628(6) Uani 1 1 d . . . . .
H3 H 0.3935 0.0060 0.1896 0.075 Uiso 1 1 calc R U . . .
C4 C 0.27364(16) -0.0385(3) 0.21814(12) 0.0627(6) Uani 1 1 d . . . . .
H4 H 0.2523 -0.0851 0.1700 0.075 Uiso 1 1 calc R U . . .
C5 C 0.22078(14) -0.0257(3) 0.27652(12) 0.0520(6) Uani 1 1 d . . . . .
H5 H 0.1639 -0.0627 0.2682 0.062 Uiso 1 1 calc R U . . .
C6 C 0.25353(12) 0.0437(2) 0.34859(11) 0.0405(5) Uani 1 1 d . . . . .
C7 C 0.21781(12) 0.0769(2) 0.42071(11) 0.0402(5) Uani 1 1 d . . . . .
C8 C 0.13696(13) 0.0525(3) 0.44580(13) 0.0516(5) Uani 1 1 d . . . . .
H8 H 0.0928 0.0007 0.4131 0.062 Uiso 1 1 calc R U . . .
C9 C 0.12334(15) 0.1066(3) 0.52010(13) 0.0617(6) Uani 1 1 d . . . . .
H9 H 0.0696 0.0909 0.5376 0.074 Uiso 1 1 calc R U . . .
C10 C 0.18938(15) 0.1844(3) 0.56916(12) 0.0592(6) Uani 1 1 d . . . . .
H10 H 0.1784 0.2223 0.6186 0.071 Uiso 1 1 calc R U . . .
C11 C 0.27028(14) 0.2068(3) 0.54656(11) 0.0499(5) Uani 1 1 d . . . . .
H11 H 0.3144 0.2558 0.5801 0.060 Uiso 1 1 calc R U . . .
C12 C 0.28362(12) 0.1534(2) 0.47178(11) 0.0398(5) Uani 1 1 d . . . . .
C13 C 0.44000(12) 0.2294(3) 0.47135(11) 0.0485(5) Uani 1 1 d . . . . .
H13A H 0.4316 0.3383 0.5025 0.058 Uiso 1 1 calc R U . . .
H13B H 0.4764 0.2643 0.4315 0.058 Uiso 1 1 calc R U . . .
C14 C 0.48492(12) 0.0810(2) 0.52273(11) 0.0455(5) Uani 1 1 d . . . . .
H14A H 0.5338 0.1358 0.5529 0.055 Uiso 1 1 calc R U . . .
H14B H 0.4459 0.0363 0.5587 0.055 Uiso 1 1 calc R U . . .
C15 C 0.35725(14) 0.5772(3) 0.33905(12) 0.0507(5) Uani 1 1 d . . . . .
C16 C 0.26862(12) 0.5509(2) 0.35146(11) 0.0424(5) Uani 1 1 d . . . . .
C17 C 0.24049(12) 0.5883(2) 0.42387(11) 0.0415(5) Uani 1 1 d . . . . .
C18 C 0.15600(13) 0.5574(3) 0.43717(11) 0.0452(5) Uani 1 1 d . . . . .
H18 H 0.1376 0.5830 0.4855 0.054 Uiso 1 1 calc R U . . .
C19 C 0.09934(12) 0.4883(3) 0.37812(11) 0.0428(5) Uani 1 1 d . . . . .
C20 C 0.12682(12) 0.4533(3) 0.30499(11) 0.0439(5) Uani 1 1 d . . . . .
C21 C 0.21137(13) 0.4841(3) 0.29199(12) 0.0469(5) Uani 1 1 d . . . . .
H21 H 0.2297 0.4601 0.2435 0.056 Uiso 1 1 calc R U . . .
C22 C 0.29912(14) 0.6544(3) 0.48715(12) 0.0501(5) Uani 1 1 d . . . . .
C23 C 0.01230(14) 0.4463(3) 0.39151(12) 0.0540(6) Uani 1 1 d . . . . .
C24 C 0.06660(14) 0.3831(3) 0.24429(13) 0.0549(6) Uani 1 1 d . . . . .

loop_
_atom_site_aniso_label
_atom_site_aniso_U_11
_atom_site_aniso_U_22
_atom_site_aniso_U_33
_atom_site_aniso_U_23
_atom_site_aniso_U_13
_atom_site_aniso_U_12
N1 0.0329(9) 0.0460(9) 0.0491(9) 0.0027(7) -0.0025(8) 0.0019(7)
N2 0.0486(13) 0.0776(15) 0.0960(16) 0.0007(11) 0.0160(12) -0.0092(11)
N3 0.0635(13) 0.0773(14) 0.0616(12) 0.0030(10) -0.0051(11) -0.0178(11)
N4 0.0480(13) 0.1084(18) 0.0757(14) 0.0030(12) 0.0141(11) -0.0025(12)
N5 0.0594(14) 0.1050(18) 0.0738(13) -0.0235(13) 0.0014(12) -0.0074(12)
C1 0.0401(11) 0.0381(10) 0.0463(11) 0.0081(8) 0.0003(9) 0.0078(9)
C2 0.0443(13) 0.0616(14) 0.0576(13) 0.0106(11) 0.0067(11) 0.0081(10)
C3 0.0642(16) 0.0780(16) 0.0472(13) 0.0080(11) 0.0107(12) 0.0128(13)
C4 0.0763(18) 0.0680(15) 0.0425(12) 0.0010(11) 0.0000(12) 0.0074(13)
C5 0.0532(13) 0.0502(12) 0.0507(12) 0.0050(10) -0.0053(11) 0.0017(10)
C6 0.0394(11) 0.0356(10) 0.0456(11) 0.0051(8) -0.0012(9) 0.0042(9)
C7 0.0355(11) 0.0356(10) 0.0488(11) 0.0062(8) -0.0003(9) 0.0015(8)
C8 0.0422(12) 0.0514(12) 0.0604(13) 0.0027(10) 0.0012(11) -0.0052(10)
C9 0.0512(14) 0.0696(15) 0.0663(15) 0.0066(12) 0.0170(12) -0.0053(12)
C10 0.0652(16) 0.0651(15) 0.0487(12) 0.0040(11) 0.0129(12) 0.0036(12)
C11 0.0495(13) 0.0510(12) 0.0481(12) -0.0001(9) -0.0010(10) 0.0012(10)
C12 0.0361(11) 0.0372(10) 0.0451(11) 0.0060(8) -0.0004(9) 0.0026(8)
C13 0.0361(11) 0.0447(11) 0.0628(13) 0.0018(10) -0.0059(10) -0.0011(9)
C14 0.0365(11) 0.0475(11) 0.0502(11) 0.0004(9) -0.0068(9) -0.0019(9)
C15 0.0471(14) 0.0455(12) 0.0599(13) 0.0034(10) 0.0066(11) -0.0016(10)
C16 0.0383(11) 0.0369(10) 0.0521(11) 0.0058(9) 0.0043(9) 0.0000(9)
C17 0.0409(11) 0.0359(10) 0.0473(11) 0.0047(8) 0.0014(10) 0.0005(9)
C18 0.0458(12) 0.0469(11) 0.0434(11) 0.0034(9) 0.0066(10) 0.0062(9)
C19 0.0352(11) 0.0430(11) 0.0505(12) 0.0063(9) 0.0054(9) 0.0050(9)
C20 0.0390(11) 0.0414(11) 0.0508(12) -0.0003(9) 0.0021(10) 0.0017(9)
C21 0.0465(12) 0.0474(12) 0.0478(11) -0.0020(9) 0.0096(10) 0.0036(9)
C22 0.0495(13) 0.0473(12) 0.0535(12) 0.0071(10) 0.0052(11) -0.0046(10)
C23 0.0426(13) 0.0664(14) 0.0534(13) 0.0032(11) 0.0074(11) 0.0055(11)
C24 0.0444(13) 0.0635(14) 0.0563(13) -0.0099(11) 0.0031(11) 0.0011(11)

loop_
_atom_type_symbol
_atom_type_description
_atom_type_scat_dispersion_real
_atom_type_scat_dispersion_imag
_atom_type_scat_source
C C 0.0033 0.0016 'International Tables Vol C Tables 4.2.6.8 and 6.1.1.4'
H H 0.0000 0.0000 'International Tables Vol C Tables 4.2.6.8 and 6.1.1.4'
N N 0.0061 0.0033 'International Tables Vol C Tables 4.2.6.8 and 6.1.1.4'

loop_
_geom_angle_atom_site_label_1
_geom_angle_atom_site_label_2
_geom_angle_atom_site_label_3
_geom_angle
_geom_angle_site_symmetry_1
_geom_angle_site_symmetry_3
_geom_angle_publ_flag
C12 N1 C1 108.47(15) . . ?
C12 N1 C13 124.41(16) . . ?
C1 N1 C13 126.91(17) . . ?
C2 C1 N1 129.84(19) . . ?
C2 C1 C6 121.43(18) . . ?
N1 C1 C6 108.71(17) . . ?
C3 C2 C1 117.7(2) . . ?
C3 C2 H2 121.1 . . ?
C1 C2 H2 121.1 . . ?
C2 C3 C4 121.8(2) . . ?
C2 C3 H3 119.1 . . ?
C4 C3 H3 119.1 . . ?
C5 C4 C3 120.8(2) . . ?
C5 C4 H4 119.6 . . ?
C3 C4 H4 119.6 . . ?
C4 C5 C6 119.1(2) . . ?
C4 C5 H5 120.5 . . ?
C6 C5 H5 120.5 . . ?
C5 C6 C1 119.14(19) . . ?
C5 C6 C7 134.07(19) . . ?
C1 C6 C7 106.78(16) . . ?
C8 C7 C12 119.34(18) . . ?
C8 C7 C6 133.94(18) . . ?
C12 C7 C6 106.70(16) . . ?
C9 C8 C7 118.9(2) . . ?
C9 C8 H8 120.6 . . ?
C7 C8 H8 120.6 . . ?
C8 C9 C10 120.6(2) . . ?
C8 C9 H9 119.7 . . ?
C10 C9 H9 119.7 . . ?
C11 C10 C9 121.8(2) . . ?
C11 C10 H10 119.1 . . ?
C9 C10 H10 119.1 . . ?
C10 C11 C12 117.42(19) . . ?
C10 C11 H11 121.3 . . ?
C12 C11 H11 121.3 . . ?
N1 C12 C11 128.72(18) . . ?
N1 C12 C7 109.34(16) . . ?
C11 C12 C7 121.91(18) . . ?
N1 C13 C14 112.62(16) . . ?
N1 C13 H13A 109.1 . . ?
C14 C13 H13A 109.1 . . ?
N1 C13 H13B 109.1 . . ?
C14 C13 H13B 109.1 . . ?
H13A C13 H13B 107.8 . . ?
C14 C14 C13 113.1(2) 3_656 . ?
C14 C14 H14A 109.0 3_656 . ?
C13 C14 H14A 109.0 . . ?
C14 C14 H14B 109.0 3_656 . ?
C13 C14 H14B 109.0 . . ?
H14A C14 H14B 107.8 . . ?
N2 C15 C16 178.5(2) . . ?
C21 C16 C17 119.75(18) . . ?
C21 C16 C15 120.08(19) . . ?
C17 C16 C15 120.15(18) . . ?
C18 C17 C16 120.59(18) . . ?
C18 C17 C22 118.54(18) . . ?
C16 C17 C22 120.84(18) . . ?
C19 C18 C17 119.54(18) . . ?
C19 C18 H18 120.2 . . ?
C17 C18 H18 120.2 . . ?
C18 C19 C20 120.15(18) . . ?
C18 C19 C23 120.64(18) . . ?
C20 C19 C23 119.18(18) . . ?
C21 C20 C19 120.10(18) . . ?
C21 C20 C24 120.73(18) . . ?
C19 C20 C24 119.16(18) . . ?
C20 C21 C16 119.85(19) . . ?
C20 C21 H21 120.1 . . ?
C16 C21 H21 120.1 . . ?
N3 C22 C17 178.0(2) . . ?
N4 C23 C19 178.2(3) . . ?
N5 C24 C20 177.9(2) . . ?

loop_
_geom_bond_atom_site_label_1
_geom_bond_atom_site_label_2
_geom_bond_distance
_geom_bond_site_symmetry_2
_geom_bond_publ_flag
N1 C12 1.382(2) . ?
N1 C1 1.390(2) . ?
N1 C13 1.462(2) . ?
N2 C15 1.136(3) . ?
N3 C22 1.140(2) . ?
N4 C23 1.142(3) . ?
N5 C24 1.138(3) . ?
C1 C2 1.389(3) . ?
C1 C6 1.413(3) . ?
C2 C3 1.372(3) . ?
C2 H2 0.9300 . ?
C3 C4 1.392(3) . ?
C3 H3 0.9300 . ?
C4 C5 1.371(3) . ?
C4 H4 0.9300 . ?
C5 C6 1.396(3) . ?
C5 H5 0.9300 . ?
C6 C7 1.437(3) . ?
C7 C8 1.391(3) . ?
C7 C12 1.406(3) . ?
C8 C9 1.380(3) . ?
C8 H8 0.9300 . ?
C9 C10 1.394(3) . ?
C9 H9 0.9300 . ?
C10 C11 1.374(3) . ?
C10 H10 0.9300 . ?
C11 C12 1.386(3) . ?
C11 H11 0.9300 . ?
C13 C14 1.522(3) . ?
C13 H13A 0.9700 . ?
C13 H13B 0.9700 . ?
C14 C14 1.512(4) 3_656 ?
C14 H14A 0.9700 . ?
C14 H14B 0.9700 . ?
C15 C16 1.440(3) . ?
C16 C21 1.386(3) . ?
C16 C17 1.395(3) . ?
C17 C18 1.386(3) . ?
C17 C22 1.442(3) . ?
C18 C19 1.382(3) . ?
C18 H18 0.9300 . ?
C19 C20 1.400(3) . ?
C19 C23 1.440(3) . ?
C20 C21 1.385(3) . ?
C20 C24 1.436(3) . ?
C21 H21 0.9300 . ?

loop_
_geom_torsion_atom_site_label_1
_geom_torsion_atom_site_label_2
_geom_torsion_atom_site_label_3
_geom_torsion_atom_site_label_4
_geom_torsion
_geom_torsion_site_symmetry_1
_geom_torsion_site_symmetry_2
_geom_torsion_site_symmetry_3
_geom_torsion_site_symmetry_4
_geom_torsion_publ_flag
C12 N1 C1 C2 179.27(18) . . . . ?
C13 N1 C1 C2 -5.8(3) . . . . ?
C12 N1 C1 C6 0.57(19) . . . . ?
C13 N1 C1 C6 175.51(16) . . . . ?
N1 C1 C2 C3 -179.20(18) . . . . ?
C6 C1 C2 C3 -0.6(3) . . . . ?
C1 C2 C3 C4 1.1(3) . . . . ?
C2 C3 C4 C5 -0.6(3) . . . . ?
C3 C4 C5 C6 -0.3(3) . . . . ?
C4 C5 C6 C1 0.6(3) . . . . ?
C4 C5 C6 C7 179.6(2) . . . . ?
C2 C1 C6 C5 -0.2(3) . . . . ?
N1 C1 C6 C5 178.63(16) . . . . ?
C2 C1 C6 C7 -179.39(17) . . . . ?
N1 C1 C6 C7 -0.56(19) . . . . ?
C5 C6 C7 C8 -0.1(4) . . . . ?
C1 C6 C7 C8 178.9(2) . . . . ?
C5 C6 C7 C12 -178.7(2) . . . . ?
C1 C6 C7 C12 0.34(19) . . . . ?
C12 C7 C8 C9 0.8(3) . . . . ?
C6 C7 C8 C9 -177.6(2) . . . . ?
C7 C8 C9 C10 0.1(3) . . . . ?
C8 C9 C10 C11 -1.4(3) . . . . ?
C9 C10 C11 C12 1.7(3) . . . . ?
C1 N1 C12 C11 -178.51(18) . . . . ?
C13 N1 C12 C11 6.4(3) . . . . ?
C1 N1 C12 C7 -0.3(2) . . . . ?
C13 N1 C12 C7 -175.45(16) . . . . ?
C10 C11 C12 N1 177.18(18) . . . . ?
C10 C11 C12 C7 -0.8(3) . . . . ?
C8 C7 C12 N1 -178.81(16) . . . . ?
C6 C7 C12 N1 0.0(2) . . . . ?
C8 C7 C12 C11 -0.5(3) . . . . ?
C6 C7 C12 C11 178.31(17) . . . . ?
C12 N1 C13 C14 75.9(2) . . . . ?
C1 N1 C13 C14 -98.2(2) . . . . ?
N1 C13 C14 C14 69.0(3) . . . 3_656 ?
C21 C16 C17 C18 0.7(3) . . . . ?
C15 C16 C17 C18 -177.76(17) . . . . ?
C21 C16 C17 C22 178.75(17) . . . . ?
C15 C16 C17 C22 0.3(3) . . . . ?
C16 C17 C18 C19 0.2(3) . . . . ?
C22 C17 C18 C19 -177.88(17) . . . . ?
C17 C18 C19 C20 -1.2(3) . . . . ?
C17 C18 C19 C23 176.91(18) . . . . ?
C18 C19 C20 C21 1.3(3) . . . . ?
C23 C19 C20 C21 -176.83(18) . . . . ?
C18 C19 C20 C24 -179.43(18) . . . . ?
C23 C19 C20 C24 2.4(3) . . . . ?
C19 C20 C21 C16 -0.4(3) . . . . ?
C24 C20 C21 C16 -179.63(18) . . . . ?
C17 C16 C21 C20 -0.6(3) . . . . ?
C15 C16 C21 C20 177.86(18) . . . . ?
